data_2212768
loop_
_publ_author_name
'Zhou, Da-Peng'
'Guo, Gui-Ling'

_publ_section_title
;
 Bis[tris(1,10-phenanthroline-\k^2^<i>N</i>,<i>N</i>')manganese(II)]
 dodecatungstogermanate dihydrate
;
_journal_coeditor_code BH2076
_journal_issue 4
_journal_name_full 'Acta Crystallographica Section E'
_journal_page_first m1122
_journal_page_last m1124
_journal_paper_doi 10.1107/S1600536807012196
_journal_volume 63
_journal_year 2007
_chemical_formula_iupac '[Mn (C12 H8 N2)3]2 [Ge W12 O40] , 2H2 O'
_chemical_formula_moiety '2C36 H24 Mn N6 2+ , Ge O40 W12 4- , 2H2 O'
_chemical_formula_sum 'C72 H52 Ge Mn2 N12 O42 W12'
_chemical_formula_weight 4145.93
_chemical_name_systematic
;
Bis[tris(1,10-phenanthroline-\k^2^N,N')manganese(II)] dodecatungstogermanate
dihydrate
;
_space_group_IT_number 2
_symmetry_cell_setting triclinic
_symmetry_space_group_name_Hall '-P 1'
_symmetry_space_group_name_H-M 'P -1'
_atom_sites_solution_hydrogens geom
_atom_sites_solution_primary direct
_atom_sites_solution_secondary difmap
_audit_creation_method SHELXL97
_cell_angle_alpha 104.642(2)
_cell_angle_beta 109.2560(10)
_cell_angle_gamma 93.877(2)
_cell_formula_units_Z 1
_cell_length_a 12.4210(15)
_cell_length_b 13.8640(16)
_cell_length_c 14.4979(17)
_cell_measurement_reflns_used 320
_cell_measurement_temperature 293(2)
_cell_measurement_theta_max 25
_cell_measurement_theta_min 2.5
_cell_volume 2249.0(5)
_computing_cell_refinement SMART
_computing_data_collection 'SMART (Bruker, 2002)'
_computing_data_reduction 'SAINT (Bruker, 2002)'
_computing_molecular_graphics 'SHELXTL (Bruker, 2002)'
_computing_publication_material SHELXTL
_computing_structure_refinement 'SHELXL97 (Sheldrick, 1997)'
_computing_structure_solution 'SHELXS97 (Sheldrick, 1997)'
_diffrn_ambient_temperature 293(2)
_diffrn_measured_fraction_theta_full 0.980
_diffrn_measured_fraction_theta_max 0.980
_diffrn_measurement_device_type 'Bruker APEXII CCD area-detector'
_diffrn_measurement_method \w
_diffrn_radiation_monochromator graphite
_diffrn_radiation_source 'fine-focus sealed tube'
_diffrn_radiation_type MoK\a
_diffrn_radiation_wavelength 0.71073
_diffrn_reflns_av_R_equivalents 0.0319
_diffrn_reflns_av_sigmaI/netI 0.0696
_diffrn_reflns_limit_h_max 14
_diffrn_reflns_limit_h_min -14
_diffrn_reflns_limit_k_max 16
_diffrn_reflns_limit_k_min -9
_diffrn_reflns_limit_l_max 15
_diffrn_reflns_limit_l_min -17
_diffrn_reflns_number 11641
_diffrn_reflns_theta_full 25.00
_diffrn_reflns_theta_max 25.00
_diffrn_reflns_theta_min 2.14
_diffrn_standards_decay_% 0
_diffrn_standards_interval_count 0
_diffrn_standards_interval_time 0
_diffrn_standards_number 0
_exptl_absorpt_coefficient_mu 15.966
_exptl_absorpt_correction_T_max 0.091
_exptl_absorpt_correction_T_min 0.074
_exptl_absorpt_correction_type multi-scan
_exptl_absorpt_process_details '(SADABS; Bruker, 2002)'
_exptl_crystal_colour Brown
_exptl_crystal_density_diffrn 3.061
_exptl_crystal_density_method 'not measured'
_exptl_crystal_description Block
_exptl_crystal_F_000 1874
_exptl_crystal_size_max 0.18
_exptl_crystal_size_mid 0.16
_exptl_crystal_size_min 0.15
_refine_diff_density_max 3.166
_refine_diff_density_min -2.256
_refine_ls_extinction_method none
_refine_ls_goodness_of_fit_ref 1.028
_refine_ls_hydrogen_treatment constr
_refine_ls_matrix_type full
_refine_ls_number_parameters 665
_refine_ls_number_reflns 7765
_refine_ls_number_restraints 213
_refine_ls_restrained_S_all 1.043
_refine_ls_R_factor_all 0.0995
_refine_ls_R_factor_gt 0.0688
_refine_ls_shift/su_max 0.001
_refine_ls_shift/su_mean 0.000
_refine_ls_structure_factor_coef Fsqd
_refine_ls_weighting_details 'calc w = 1/[\s^2^(Fo^2^)+(0.0545P)^2^+86.3193P] where P=(Fo^2^+2Fc^2^)/3'
_refine_ls_weighting_scheme calc
_refine_ls_wR_factor_gt 0.1497
_refine_ls_wR_factor_ref 0.1632
_reflns_number_gt 5537
_reflns_number_total 7765
_reflns_threshold_expression I>2\s(I)
_cod_data_source_file bh2076.cif
_cod_data_source_block I
_cod_database_code 2212768
_cod_database_fobs_code 2212768

loop_
_symmetry_equiv_pos_as_xyz
'x, y, z'
'-x, -y, -z'

loop_
_atom_site_type_symbol
_atom_site_label
_atom_site_fract_x
_atom_site_fract_y
_atom_site_fract_z
_atom_site_U_iso_or_equiv
_atom_site_adp_type
_atom_site_calc_flag
_atom_site_refinement_flags
_atom_site_occupancy
Mn Mn1 -0.28874(19) 0.64849(18) 0.30838(18) 0.0167(5) Uani d . 1
Ge Ge1 0.0000 0.0000 0.0000 0.0226(5) Uani d SU 1
W W1 -0.22922(8) 0.09678(7) 0.06487(7) 0.0450(3) Uani d U 1
W W2 -0.19250(9) 0.11786(7) -0.15972(7) 0.0521(3) Uani d U 1
W W3 -0.28856(8) -0.12065(7) -0.14183(7) 0.0504(3) Uani d U 1
W W4 0.09786(7) 0.23549(6) -0.02109(8) 0.0451(3) Uani d U 1
W W5 0.06115(7) 0.21903(6) 0.20648(6) 0.0389(2) Uani d U 1
W W6 -0.03464(8) -0.01671(8) 0.22932(7) 0.0478(3) Uani d U 1
O O1 -0.3346(12) 0.1437(12) 0.0981(14) 0.061(5) Uani d . 1
O O2 -0.2810(12) 0.1729(10) -0.2358(10) 0.041(3) Uani d . 1
O O3 -0.4217(11) -0.1776(12) -0.2082(11) 0.054(4) Uani d . 1
O O4 0.1451(14) 0.3482(11) -0.0263(13) 0.058(4) Uani d . 1
O O5 0.0913(17) 0.3221(12) 0.3065(13) 0.086(6) Uani d U 1
O O6 -0.0541(15) -0.0226(14) 0.3347(13) 0.068(5) Uani d . 1
O O7 -0.2904(15) -0.0134(13) -0.2045(13) 0.065(3) Uani d U 1
O O8 -0.2438(15) 0.1519(13) -0.0447(13) 0.066(3) Uani d U 1
O O9 -0.3177(15) -0.0273(14) -0.0305(13) 0.069(3) Uani d U 1
O O10 -0.0622(14) 0.2224(13) -0.0873(12) 0.062(3) Uani d U 1
O O11 0.1106(14) -0.0598(14) 0.2462(14) 0.081(5) Uani d U 1
O O12 0.2122(14) 0.1858(18) 0.2271(14) 0.088(7) Uani d . 1
O O13 0.2386(14) 0.2019(17) 0.0548(14) 0.079(6) Uani d . 1
O O14 0.1080(14) 0.1518(14) -0.1389(15) 0.087(5) Uani d U 1
O O15 0.0413(13) 0.1190(12) 0.2721(12) 0.058(3) Uani d U 1
O O16 -0.1750(13) 0.0260(12) 0.1641(12) 0.058(3) Uani d U 1
O O17 0.0683(13) 0.2733(16) 0.1027(14) 0.073(6) Uani d . 1
O O18 -0.1011(13) 0.2046(12) 0.1502(12) 0.054(3) Uani d U 1
O O19 -0.150(2) 0.018(2) -0.046(2) 0.043(3) Uani d PU 0.50
O O20 0.083(2) 0.1120(18) 0.0667(19) 0.031(4) Uani d PU 0.50
O O21 0.004(2) -0.079(2) 0.0834(18) 0.036(4) Uani d PU 0.50
O O22 0.0336(19) -0.0619(16) -0.0979(16) 0.0224(9) Uani d PU 0.50
N N1 -0.1146(13) 0.7046(12) 0.3468(11) 0.034(4) Uani d . 1
N N2 -0.2450(15) 0.5364(13) 0.2041(13) 0.041(4) Uani d . 1
N N3 -0.2585(14) 0.5614(11) 0.4115(12) 0.036(4) Uani d . 1
N N4 -0.4595(14) 0.5743(11) 0.2680(12) 0.034(4) Uani d . 1
N N5 -0.3118(12) 0.7776(11) 0.4079(11) 0.029(3) Uani d . 1
N N6 -0.3439(14) 0.7326(14) 0.2057(13) 0.040(4) Uani d . 1
C C1 -0.0528(13) 0.7874(16) 0.4194(16) 0.041(5) Uani d D 1
H H1A -0.0869 0.8248 0.4617 0.049 Uiso calc R 1
C C2 0.0624(13) 0.8203(14) 0.4343(15) 0.051(6) Uani d D 1
H H2A 0.1041 0.8785 0.4860 0.061 Uiso calc R 1
C C3 0.1138(14) 0.7648(12) 0.3709(13) 0.043(5) Uani d D 1
H H3A 0.1903 0.7852 0.3798 0.051 Uiso calc R 1
C C4 0.0481(12) 0.6779(11) 0.2937(12) 0.034(5) Uani d D 1
C C5 -0.0664(12) 0.6513(15) 0.2850(14) 0.031(4) Uani d D 1
C C6 0.0926(16) 0.6138(13) 0.2284(14) 0.046(6) Uani d D 1
H H6A 0.1680 0.6323 0.2331 0.056 Uiso calc R 1
C C7 0.0276(12) 0.5232(14) 0.1566(15) 0.044(5) Uani d D 1
H H7A 0.0603 0.4816 0.1159 0.053 Uiso calc R 1
C C8 -0.0873(13) 0.4956(11) 0.1466(12) 0.036(5) Uani d D 1
C C9 -0.1336(15) 0.5606(13) 0.2093(13) 0.029(4) Uani d D 1
C C10 -0.1581(13) 0.4064(12) 0.0753(14) 0.039(5) Uani d D 1
H H10A -0.1304 0.3629 0.0314 0.047 Uiso calc R 1
C C11 -0.2709(14) 0.3850(13) 0.0720(14) 0.040(5) Uani d D 1
H H11A -0.3191 0.3254 0.0277 0.048 Uiso calc R 1
C C12 -0.3100(17) 0.4545(14) 0.1363(15) 0.045(5) Uani d D 1
H H12A -0.3868 0.4417 0.1304 0.055 Uiso calc R 1
C C13 -0.1608(19) 0.5534(13) 0.4793(14) 0.042(5) Uani d D 1
H H13A -0.0929 0.5921 0.4863 0.050 Uiso calc R 1
C C14 -0.1544(15) 0.4894(14) 0.5414(15) 0.048(6) Uani d D 1
H H14A -0.0848 0.4864 0.5902 0.058 Uiso calc R 1
C C15 -0.2581(14) 0.4305(15) 0.5261(16) 0.064(8) Uani d D 1
H H15A -0.2563 0.3850 0.5639 0.077 Uiso calc R 1
C C16 -0.3645(13) 0.4371(13) 0.4564(14) 0.036(5) Uani d D 1
C C17 -0.3580(16) 0.5020(12) 0.3976(13) 0.031(4) Uani d D 1
C C18 -0.4684(14) 0.3791(15) 0.4421(15) 0.057(7) Uani d D 1
H H18A -0.4695 0.3373 0.4829 0.068 Uiso calc R 1
C C19 -0.5703(16) 0.3843(14) 0.3666(14) 0.045(5) Uani d D 1
H H19A -0.6393 0.3441 0.3552 0.053 Uiso calc R 1
C C20 -0.5681(12) 0.4503(13) 0.3083(13) 0.041(5) Uani d D 1
C C21 -0.4635(12) 0.5076(13) 0.3228(14) 0.029(4) Uani d D 1
C C22 -0.6660(14) 0.4579(15) 0.2297(14) 0.048(6) Uani d D 1
H H22A -0.7364 0.4187 0.2158 0.057 Uiso calc R 1
C C23 -0.6604(14) 0.5231(15) 0.1717(15) 0.049(6) Uani d D 1
H H23A -0.7249 0.5297 0.1198 0.059 Uiso calc R 1
C C24 -0.5508(13) 0.5776(16) 0.1971(15) 0.041(5) Uani d D 1
H H24A -0.5442 0.6204 0.1585 0.050 Uiso calc R 1
C C25 -0.2938(18) 0.7953(14) 0.5059(15) 0.045(5) Uani d D 1
H H25A -0.2714 0.7453 0.5372 0.054 Uiso calc R 1
C C26 -0.308(2) 0.8876(13) 0.5639(14) 0.058(7) Uani d D 1
H H26A -0.2950 0.8982 0.6329 0.070 Uiso calc R 1
C C27 -0.341(2) 0.9639(17) 0.5190(14) 0.064(7) Uani d D 1
H H27A -0.3490 1.0258 0.5575 0.077 Uiso calc R 1
C C28 -0.3615(19) 0.9452(14) 0.4147(14) 0.057(7) Uani d D 1
C C29 -0.3470(15) 0.8501(13) 0.3623(13) 0.039(5) Uani d D 1
C C30 -0.398(2) 1.0145(17) 0.3595(18) 0.076(9) Uani d D 1
H H30A -0.4081 1.0779 0.3930 0.091 Uiso calc R 1
C C31 -0.419(2) 0.9893(16) 0.2549(18) 0.077(9) Uani d D 1
H H31A -0.4437 1.0361 0.2199 0.092 Uiso calc R 1
C C32 -0.4031(17) 0.8951(13) 0.2014(12) 0.041(5) Uani d DU 1
C C33 -0.3663(14) 0.8257(15) 0.2555(15) 0.037(5) Uani d D 1
C C34 -0.428(2) 0.8709(18) 0.0966(13) 0.064(8) Uani d D 1
H H34A -0.4562 0.9155 0.0597 0.077 Uiso calc R 1
C C35 -0.4077(17) 0.7763(17) 0.0496(16) 0.060(7) Uani d D 1
H H35A -0.4215 0.7560 -0.0200 0.071 Uiso calc R 1
C C36 -0.3662(18) 0.7126(18) 0.1098(15) 0.052(6) Uani d D 1
H H36A -0.3538 0.6499 0.0768 0.062 Uiso calc R 1
O O1W -0.367(3) 0.291(3) 0.246(3) 0.094(16) Uani d P 0.50
O O2W -0.404(4) 0.236(4) -0.398(4) 0.112(18) Uani d P 0.50

loop_
_atom_site_aniso_label
_atom_site_aniso_U_11
_atom_site_aniso_U_22
_atom_site_aniso_U_33
_atom_site_aniso_U_12
_atom_site_aniso_U_13
_atom_site_aniso_U_23
Mn1 0.0136(12) 0.0169(12) 0.0191(12) 0.0043(10) 0.0046(10) 0.0057(10)
Ge1 0.0245(13) 0.0190(13) 0.0215(13) 0.0073(11) 0.0025(10) 0.0080(11)
W1 0.0601(6) 0.0382(5) 0.0475(5) 0.0199(4) 0.0290(5) 0.0149(4)
W2 0.0708(7) 0.0327(5) 0.0349(5) 0.0253(5) -0.0058(4) 0.0083(4)
W3 0.0481(6) 0.0405(5) 0.0453(5) -0.0135(4) -0.0040(4) 0.0162(4)
W4 0.0340(5) 0.0245(4) 0.0695(6) 0.0032(4) 0.0090(4) 0.0146(4)
W5 0.0431(5) 0.0286(5) 0.0377(5) 0.0055(4) 0.0104(4) 0.0030(4)
W6 0.0487(5) 0.0679(7) 0.0346(5) 0.0254(5) 0.0185(4) 0.0193(5)
O1 0.024(8) 0.055(10) 0.102(13) 0.003(7) 0.027(8) 0.013(9)
O2 0.043(8) 0.040(8) 0.046(8) 0.021(7) 0.011(7) 0.026(7)
O3 0.028(7) 0.069(11) 0.051(9) 0.003(7) 0.017(7) -0.007(8)
O4 0.076(11) 0.028(8) 0.082(12) 0.018(8) 0.036(10) 0.025(8)
O5 0.108(12) 0.041(9) 0.057(9) 0.040(9) -0.021(9) -0.012(8)
O6 0.077(12) 0.073(12) 0.061(11) -0.006(10) 0.020(9) 0.041(10)
O7 0.066(3) 0.065(3) 0.065(3) 0.0104(12) 0.0231(14) 0.0191(13)
O8 0.067(3) 0.065(3) 0.065(3) 0.0107(12) 0.0233(14) 0.0192(13)
O9 0.070(3) 0.068(3) 0.068(3) 0.0109(12) 0.0241(15) 0.0200(13)
O10 0.061(3) 0.061(3) 0.062(3) 0.0110(11) 0.0215(14) 0.0165(13)
O11 0.049(7) 0.082(8) 0.071(8) 0.027(7) 0.000(7) -0.022(7)
O12 0.052(10) 0.18(2) 0.096(14) 0.053(12) 0.045(10) 0.112(15)
O13 0.060(11) 0.148(19) 0.080(12) 0.064(12) 0.038(10) 0.091(13)
O14 0.044(7) 0.072(8) 0.093(8) 0.019(7) -0.007(7) -0.027(8)
O15 0.049(6) 0.059(6) 0.063(6) 0.008(5) 0.007(5) 0.031(5)
O16 0.053(6) 0.060(6) 0.061(6) 0.012(5) 0.007(5) 0.035(5)
O17 0.038(9) 0.132(17) 0.099(13) 0.051(10) 0.039(9) 0.090(13)
O18 0.052(6) 0.049(6) 0.063(6) 0.006(5) 0.012(5) 0.029(5)
O19 0.043(3) 0.042(3) 0.042(3) 0.0071(11) 0.0152(14) 0.0127(13)
O20 0.028(6) 0.022(6) 0.045(6) 0.008(6) 0.017(6) 0.007(6)
O21 0.038(8) 0.055(9) 0.030(8) 0.016(8) 0.020(7) 0.024(7)
O22 0.0243(17) 0.0190(16) 0.0214(16) 0.0072(15) 0.0027(15) 0.0080(15)
N1 0.026(8) 0.035(9) 0.026(8) -0.002(7) -0.003(7) 0.004(7)
N2 0.042(10) 0.037(10) 0.045(10) 0.004(8) 0.014(8) 0.016(9)
N3 0.041(10) 0.020(8) 0.046(10) 0.007(7) 0.018(8) 0.005(7)
N4 0.039(9) 0.025(8) 0.039(9) 0.006(7) 0.017(8) 0.007(7)
N5 0.024(8) 0.033(9) 0.026(8) 0.007(7) 0.001(6) 0.013(7)
N6 0.032(9) 0.048(11) 0.040(10) -0.002(8) 0.009(8) 0.018(9)
C1 0.029(11) 0.041(12) 0.049(13) 0.009(10) 0.005(9) 0.019(11)
C2 0.032(12) 0.028(11) 0.062(15) -0.007(9) -0.014(10) 0.005(11)
C3 0.016(9) 0.038(12) 0.080(16) 0.005(9) 0.011(10) 0.038(12)
C4 0.037(11) 0.029(11) 0.041(11) 0.008(9) 0.006(9) 0.027(9)
C5 0.022(9) 0.041(12) 0.037(11) 0.011(9) 0.012(8) 0.019(9)
C6 0.031(11) 0.051(14) 0.079(16) 0.014(10) 0.027(11) 0.043(13)
C7 0.034(11) 0.048(13) 0.060(14) 0.020(10) 0.016(10) 0.031(12)
C8 0.045(12) 0.035(11) 0.046(12) 0.014(10) 0.027(10) 0.027(10)
C9 0.028(10) 0.027(10) 0.036(10) 0.011(8) 0.009(8) 0.016(9)
C10 0.052(13) 0.030(11) 0.044(12) 0.023(10) 0.023(10) 0.013(10)
C11 0.057(14) 0.020(10) 0.036(11) 0.013(10) 0.012(10) 0.000(9)
C12 0.033(11) 0.031(12) 0.065(15) 0.010(10) 0.014(11) 0.005(11)
C13 0.049(13) 0.029(11) 0.036(11) 0.020(10) 0.004(10) 0.002(9)
C14 0.044(13) 0.043(13) 0.047(13) 0.026(11) -0.004(10) 0.018(11)
C15 0.11(2) 0.019(11) 0.056(15) -0.003(13) 0.029(16) 0.013(11)
C16 0.049(12) 0.029(11) 0.046(12) 0.013(9) 0.018(10) 0.033(10)
C17 0.038(11) 0.021(9) 0.032(10) 0.009(8) 0.005(8) 0.010(8)
C18 0.09(2) 0.033(12) 0.055(15) -0.002(13) 0.047(15) 0.005(11)
C19 0.041(12) 0.042(13) 0.044(13) -0.015(10) 0.014(10) 0.009(10)
C20 0.053(13) 0.029(11) 0.040(12) -0.001(10) 0.023(10) 0.003(9)
C21 0.017(9) 0.030(10) 0.035(10) 0.002(8) 0.005(8) 0.008(9)
C22 0.022(10) 0.055(14) 0.046(13) -0.011(10) -0.001(9) 0.003(11)
C23 0.045(13) 0.062(15) 0.040(12) 0.022(12) 0.012(10) 0.013(11)
C24 0.019(10) 0.058(14) 0.037(11) -0.015(9) -0.001(9) 0.019(10)
C25 0.047(13) 0.046(13) 0.034(12) 0.003(11) 0.016(10) -0.002(10)
C26 0.067(16) 0.059(16) 0.022(11) -0.012(13) 0.008(11) -0.017(11)
C27 0.073(18) 0.059(17) 0.061(17) 0.034(14) 0.031(14) 0.003(14)
C28 0.041(13) 0.048(14) 0.075(17) 0.027(11) 0.020(12) 0.000(13)
C29 0.016(9) 0.072(15) 0.034(11) 0.014(10) 0.005(8) 0.029(11)
C30 0.09(2) 0.039(15) 0.12(3) 0.029(14) 0.039(19) 0.038(16)
C31 0.067(18) 0.09(2) 0.10(2) 0.030(16) 0.025(17) 0.06(2)
C32 0.041(5) 0.041(5) 0.041(5) 0.0068(13) 0.015(2) 0.0124(18)
C33 0.015(9) 0.054(14) 0.041(11) -0.009(9) 0.003(8) 0.026(10)
C34 0.050(15) 0.10(2) 0.055(16) -0.004(15) 0.017(12) 0.047(16)
C35 0.028(12) 0.10(2) 0.033(12) -0.013(13) -0.004(9) 0.016(14)
C36 0.055(14) 0.074(17) 0.030(12) -0.006(13) 0.023(10) 0.015(11)
O1W 0.06(2) 0.06(2) 0.15(4) -0.020(19) 0.08(3) -0.04(2)
O2W 0.10(3) 0.17(5) 0.13(4) 0.08(3) 0.05(3) 0.14(4)

loop_
_atom_type_symbol
_atom_type_description
_atom_type_scat_dispersion_real
_atom_type_scat_dispersion_imag
_atom_type_scat_source
C C 0.0033 0.0016 'International Tables Vol C Tables 4.2.6.8 and 6.1.1.4'
H H 0.0000 0.0000 'International Tables Vol C Tables 4.2.6.8 and 6.1.1.4'
N N 0.0061 0.0033 'International Tables Vol C Tables 4.2.6.8 and 6.1.1.4'
O O 0.0106 0.0060 'International Tables Vol C Tables 4.2.6.8 and 6.1.1.4'
Mn Mn 0.3368 0.7283 'International Tables Vol C Tables 4.2.6.8 and 6.1.1.4'
Ge Ge 0.1547 1.8001 'International Tables Vol C Tables 4.2.6.8 and 6.1.1.4'
W W -0.8490 6.8722 'International Tables Vol C Tables 4.2.6.8 and 6.1.1.4'

loop_
_geom_angle_atom_site_label_1
_geom_angle_atom_site_label_2
_geom_angle_atom_site_label_3
_geom_angle_site_symmetry_1
_geom_angle_site_symmetry_3
_geom_angle
N1 Mn1 N6 . . 92.9(6)
N1 Mn1 N5 . . 92.4(6)
N6 Mn1 N5 . . 81.2(6)
N1 Mn1 N3 . . 95.2(6)
N6 Mn1 N3 . . 171.5(6)
N5 Mn1 N3 . . 95.9(6)
N1 Mn1 N2 . . 79.3(6)
N6 Mn1 N2 . . 93.4(7)
N5 Mn1 N2 . . 169.9(6)
N3 Mn1 N2 . . 90.7(6)
N1 Mn1 N4 . . 173.1(6)
N6 Mn1 N4 . . 91.8(6)
N5 Mn1 N4 . . 93.2(6)
N3 Mn1 N4 . . 80.3(6)
N2 Mn1 N4 . . 95.5(6)
O22 Ge1 O22 . 2 180(2)
O22 Ge1 O20 . 2 65.5(11)
O22 Ge1 O20 2 2 114.5(11)
O22 Ge1 O20 . . 114.5(11)
O22 Ge1 O20 2 . 65.5(11)
O20 Ge1 O20 2 . 180(3)
O22 Ge1 O21 . 2 70.7(11)
O22 Ge1 O21 2 2 109.3(11)
O20 Ge1 O21 2 2 110.0(12)
O20 Ge1 O21 . 2 70.0(12)
O22 Ge1 O21 . . 109.3(11)
O22 Ge1 O21 2 . 70.7(11)
O20 Ge1 O21 2 . 70.0(12)
O20 Ge1 O21 . . 110.0(12)
O21 Ge1 O21 2 . 180.0(12)
O22 Ge1 O19 . . 109.2(11)
O22 Ge1 O19 2 . 70.8(11)
O20 Ge1 O19 2 . 71.0(12)
O20 Ge1 O19 . . 109.0(12)
O21 Ge1 O19 2 . 75.6(12)
O21 Ge1 O19 . . 104.4(12)
O22 Ge1 O19 . 2 70.8(11)
O22 Ge1 O19 2 2 109.2(11)
O20 Ge1 O19 2 2 109.0(12)
O20 Ge1 O19 . 2 71.0(12)
O21 Ge1 O19 2 2 104.4(12)
O21 Ge1 O19 . 2 75.6(12)
O19 Ge1 O19 . 2 180(2)
O1 W1 O8 . . 98.1(8)
O1 W1 O9 . . 97.9(8)
O8 W1 O9 . . 89.5(8)
O1 W1 O16 . . 100.0(8)
O8 W1 O16 . . 161.9(7)
O9 W1 O16 . . 88.8(7)
O1 W1 O18 . . 100.0(7)
O8 W1 O18 . . 88.5(7)
O9 W1 O18 . . 162.1(7)
O16 W1 O18 . . 87.6(6)
O1 W1 O19 . . 154.8(9)
O8 W1 O19 . . 65.6(9)
O9 W1 O19 . . 64.5(9)
O16 W1 O19 . . 97.6(9)
O18 W1 O19 . . 98.6(9)
O1 W1 O22 . 2 154.2(8)
O8 W1 O22 . 2 98.6(7)
O9 W1 O22 . 2 101.7(7)
O16 W1 O22 . 2 64.2(7)
O18 W1 O22 . 2 61.1(7)
O19 W1 O22 . 2 50.9(9)
O2 W2 O10 . . 101.7(7)
O2 W2 O11 . 2 99.6(8)
O10 W2 O11 . 2 87.8(7)
O2 W2 O8 . . 99.5(7)
O10 W2 O8 . . 89.9(7)
O11 W2 O8 2 . 160.9(8)
O2 W2 O7 . . 98.3(7)
O10 W2 O7 . . 160.0(7)
O11 W2 O7 2 . 88.4(8)
O8 W2 O7 . . 87.4(7)
O2 W2 O19 . . 153.3(8)
O10 W2 O19 . . 98.0(8)
O11 W2 O19 2 . 99.1(9)
O8 W2 O19 . . 62.5(8)
O7 W2 O19 . . 63.3(8)
O2 W2 O21 . 2 151.1(7)
O10 W2 O21 . 2 59.3(8)
O11 W2 O21 2 2 60.9(8)
O8 W2 O21 . 2 101.8(8)
O7 W2 O21 . 2 101.9(8)
O19 W2 O21 . 2 55.6(9)
O3 W3 O13 . 2 100.9(9)
O3 W3 O12 . 2 100.4(8)
O13 W3 O12 2 2 90.8(7)
O3 W3 O7 . . 97.7(8)
O13 W3 O7 2 . 161.4(8)
O12 W3 O7 2 . 87.0(7)
O3 W3 O9 . . 98.1(7)
O13 W3 O9 2 . 87.8(8)
O12 W3 O9 2 . 161.4(8)
O7 W3 O9 . . 88.5(7)
O3 W3 O19 . . 153.8(9)
O13 W3 O19 2 . 96.7(10)
O12 W3 O19 2 . 98.7(10)
O7 W3 O19 . . 65.5(9)
O9 W3 O19 . . 63.2(9)
O3 W3 O20 . 2 155.1(8)
O13 W3 O20 2 2 63.8(8)
O12 W3 O20 2 2 62.4(8)
O7 W3 O20 . 2 99.1(8)
O9 W3 O20 . 2 100.7(8)
O19 W3 O20 . 2 51.1(9)
O4 W4 O14 . . 101.1(9)
O4 W4 O10 . . 102.0(8)
O14 W4 O10 . . 89.9(7)
O4 W4 O13 . . 100.3(8)
O14 W4 O13 . . 88.7(8)
O10 W4 O13 . . 157.4(8)
O4 W4 O17 . . 100.4(8)
O14 W4 O17 . . 158.5(9)
O10 W4 O17 . . 86.0(7)
O13 W4 O17 . . 87.1(7)
O4 W4 O21 . 2 155.7(8)
O14 W4 O21 . 2 62.2(9)
O10 W4 O21 . 2 62.9(8)
O13 W4 O21 . 2 96.9(9)
O17 W4 O21 . 2 97.5(8)
O4 W4 O20 . . 153.5(8)
O14 W4 O20 . . 99.5(9)
O10 W4 O20 . . 94.5(8)
O13 W4 O20 . . 63.6(8)
O17 W4 O20 . . 60.0(8)
O21 W4 O20 2 . 50.7(8)
O5 W5 O17 . . 102.7(10)
O5 W5 O18 . . 100.8(8)
O17 W5 O18 . . 88.3(6)
O5 W5 O12 . . 100.2(10)
O17 W5 O12 . . 90.5(6)
O18 W5 O12 . . 158.7(9)
O5 W5 O15 . . 98.4(9)
O17 W5 O15 . . 158.9(8)
O18 W5 O15 . . 87.9(6)
O12 W5 O15 . . 85.6(7)
O5 W5 O20 . . 157.3(10)
O17 W5 O20 . . 62.8(9)
O18 W5 O20 . . 96.3(8)
O12 W5 O20 . . 64.5(9)
O15 W5 O20 . . 97.0(8)
O5 W5 O22 . 2 156.6(10)
O17 W5 O22 . 2 94.9(9)
O18 W5 O22 . 2 64.2(7)
O12 W5 O22 . 2 94.8(9)
O15 W5 O22 . 2 64.8(7)
O20 W5 O22 . 2 46.0(8)
O6 W6 O11 . . 102.4(9)
O6 W6 O15 . . 99.9(8)
O11 W6 O15 . . 88.9(8)
O6 W6 O16 . . 99.5(8)
O11 W6 O16 . . 158.1(8)
O15 W6 O16 . . 88.8(7)
O6 W6 O14 . 2 101.1(9)
O11 W6 O14 . 2 88.2(7)
O15 W6 O14 . 2 159.0(9)
O16 W6 O14 . 2 86.2(7)
O6 W6 O21 . . 154.9(9)
O11 W6 O21 . . 63.4(8)
O15 W6 O21 . . 100.3(9)
O16 W6 O21 . . 95.7(8)
O14 W6 O21 2 . 60.0(10)
O6 W6 O22 . 2 154.6(8)
O11 W6 O22 . 2 95.6(8)
O15 W6 O22 . 2 62.4(7)
O16 W6 O22 . 2 64.2(7)
O14 W6 O22 2 2 97.2(9)
O21 W6 O22 . 2 50.4(8)
W3 O7 W2 . . 132.0(9)
W1 O8 W2 . . 133.0(10)
W1 O9 W3 . . 130.9(9)
W4 O10 W2 . . 138.6(10)
W6 O11 W2 . 2 137.1(10)
W3 O12 W5 2 . 135.4(11)
W3 O13 W4 2 . 138.3(10)
W4 O14 W6 . 2 135.8(13)
W6 O15 W5 . . 136.0(9)
W6 O16 W1 . . 137.3(9)
W5 O17 W4 . . 139.4(11)
W5 O18 W1 . . 137.1(9)
Ge1 O19 W1 . . 120.0(13)
Ge1 O19 W3 . . 118.7(14)
W1 O19 W3 . . 101.4(11)
Ge1 O19 W2 . . 115.0(13)
W1 O19 W2 . . 99.0(11)
W3 O19 W2 . . 99.2(10)
Ge1 O20 O22 . 2 57.0(10)
Ge1 O20 W5 . . 124.2(12)
O22 O20 W5 2 . 67.2(10)
Ge1 O20 W3 . 2 119.2(12)
O22 O20 W3 2 2 131.0(15)
W5 O20 W3 . 2 96.6(9)
Ge1 O20 W4 . . 118.8(13)
O22 O20 W4 2 . 132.2(14)
W5 O20 W4 . . 97.4(9)
W3 O20 W4 2 . 94.2(8)
Ge1 O21 W4 . 2 120.5(13)
Ge1 O21 W6 . . 119.2(13)
W4 O21 W6 2 . 101.9(9)
Ge1 O21 W2 . 2 113.8(11)
W4 O21 W2 2 2 99.1(10)
W6 O21 W2 . 2 98.5(9)
Ge1 O22 O20 . 2 57.4(10)
Ge1 O22 W5 . 2 124.2(12)
O20 O22 W5 2 2 66.8(10)
Ge1 O22 W1 . 2 118.3(10)
O20 O22 W1 2 2 131.5(13)
W5 O22 W1 2 2 97.4(8)
Ge1 O22 W6 . 2 119.7(11)
O20 O22 W6 2 2 131.7(13)
W5 O22 W6 2 2 96.7(8)
W1 O22 W6 2 2 94.2(8)
C1 N1 C5 . . 119.2(16)
C1 N1 Mn1 . . 127.3(13)
C5 N1 Mn1 . . 113.4(11)
C12 N2 C9 . . 119.2(17)
C12 N2 Mn1 . . 128.8(13)
C9 N2 Mn1 . . 111.9(12)
C13 N3 C17 . . 118.8(16)
C13 N3 Mn1 . . 130.0(13)
C17 N3 Mn1 . . 111.1(11)
C24 N4 C21 . . 119.0(16)
C24 N4 Mn1 . . 129.0(13)
C21 N4 Mn1 . . 111.7(11)
C25 N5 C29 . . 119.0(16)
C25 N5 Mn1 . . 127.9(13)
C29 N5 Mn1 . . 113.1(11)
C36 N6 C33 . . 117.3(18)
C36 N6 Mn1 . . 132.6(16)
C33 N6 Mn1 . . 110.0(11)
N1 C1 C2 . . 121.9(19)
N1 C1 H1A . . 119.0
C2 C1 H1A . . 119.0
C3 C2 C1 . . 119.3(17)
C3 C2 H2A . . 120.3
C1 C2 H2A . . 120.3
C2 C3 C4 . . 118.7(15)
C2 C3 H3A . . 120.7
C4 C3 H3A . . 120.7
C3 C4 C5 . . 117.7(15)
C3 C4 C6 . . 123.5(14)
C5 C4 C6 . . 118.8(15)
N1 C5 C4 . . 123.2(16)
N1 C5 C9 . . 118.2(13)
C4 C5 C9 . . 118.6(15)
C7 C6 C4 . . 122.5(17)
C7 C6 H6A . . 118.8
C4 C6 H6A . . 118.8
C6 C7 C8 . . 119.5(17)
C6 C7 H7A . . 120.2
C8 C7 H7A . . 120.2
C7 C8 C9 . . 118.4(15)
C7 C8 C10 . . 122.6(14)
C9 C8 C10 . . 119.0(14)
N2 C9 C8 . . 120.9(16)
N2 C9 C5 . . 116.8(14)
C8 C9 C5 . . 122.2(15)
C11 C10 C8 . . 118.3(15)
C11 C10 H10A . . 120.9
C8 C10 H10A . . 120.9
C12 C11 C10 . . 118.8(17)
C12 C11 H11A . . 120.6
C10 C11 H11A . . 120.6
N2 C12 C11 . . 123.6(18)
N2 C12 H12A . . 118.2
C11 C12 H12A . . 118.2
N3 C13 C14 . . 123.2(19)
N3 C13 H13A . . 118.4
C14 C13 H13A . . 118.4
C15 C14 C13 . . 116.5(18)
C15 C14 H14A . . 121.8
C13 C14 H14A . . 121.8
C14 C15 C16 . . 122.7(17)
C14 C15 H15A . . 118.7
C16 C15 H15A . . 118.7
C18 C16 C15 . . 122.7(14)
C18 C16 C17 . . 122.5(16)
C15 C16 C17 . . 114.8(16)
N3 C17 C16 . . 123.8(16)
N3 C17 C21 . . 119.6(13)
C16 C17 C21 . . 116.6(15)
C19 C18 C16 . . 119.8(18)
C19 C18 H18A . . 120.1
C16 C18 H18A . . 120.1
C18 C19 C20 . . 119.5(17)
C18 C19 H19A . . 120.3
C20 C19 H19A . . 120.3
C22 C20 C19 . . 122.9(15)
C22 C20 C21 . . 116.8(14)
C19 C20 C21 . . 120.2(15)
N4 C21 C20 . . 121.3(15)
N4 C21 C17 . . 117.3(13)
C20 C21 C17 . . 121.4(15)
C23 C22 C20 . . 121.4(16)
C23 C22 H22A . . 119.3
C20 C22 H22A . . 119.3
C22 C23 C24 . . 115.1(18)
C22 C23 H23A . . 122.4
C24 C23 H23A . . 122.4
N4 C24 C23 . . 126.1(19)
N4 C24 H24A . . 116.9
C23 C24 H24A . . 116.9
N5 C25 C26 . . 121(2)
N5 C25 H25A . . 119.3
C26 C25 H25A . . 119.3
C27 C26 C25 . . 120.5(19)
C27 C26 H26A . . 119.8
C25 C26 H26A . . 119.8
C26 C27 C28 . . 118.5(19)
C26 C27 H27A . . 120.8
C28 C27 H27A . . 120.8
C27 C28 C29 . . 117.2(17)
C27 C28 C30 . . 124.3(18)
C29 C28 C30 . . 118.5(18)
N5 C29 C28 . . 123.5(16)
N5 C29 C33 . . 116.1(15)
C28 C29 C33 . . 120.4(17)
C31 C30 C28 . . 121(2)
C31 C30 H30A . . 119.6
C28 C30 H30A . . 119.6
C30 C31 C32 . . 122(2)
C30 C31 H31A . . 119.2
C32 C31 H31A . . 119.2
C34 C32 C33 . . 121.4(18)
C34 C32 C31 . . 120.3(18)
C33 C32 C31 . . 118.2(18)
C32 C33 N6 . . 119.9(17)
C32 C33 C29 . . 120.5(18)
N6 C33 C29 . . 119.6(14)
C32 C34 C35 . . 117(2)
C32 C34 H34A . . 121.7
C35 C34 H34A . . 121.7
C34 C35 C36 . . 119(2)
C34 C35 H35A . . 120.7
C36 C35 H35A . . 120.7
N6 C36 C35 . . 126(2)
N6 C36 H36A . . 116.9
C35 C36 H36A . . 116.9

loop_
_geom_bond_atom_site_label_1
_geom_bond_atom_site_label_2
_geom_bond_site_symmetry_2
_geom_bond_distance
_geom_bond_publ_flag
Ge1 O19 . 1.81(3) yes
Ge1 O20 . 1.67(2) yes
Ge1 O21 . 1.81(2) yes
Ge1 O22 . 1.66(2) yes
Ge1 O19 2 1.81(3) ?
Ge1 O20 2 1.67(2) ?
Ge1 O21 2 1.81(2) ?
Ge1 O22 2 1.66(2) ?
W1 O1 . 1.656(14) yes
W2 O2 . 1.657(12) yes
W3 O3 . 1.635(13) yes
W4 O4 . 1.661(14) yes
W5 O5 . 1.675(15) yes
W6 O6 . 1.644(16) yes
W1 O8 . 1.893(17) ?
W1 O9 . 1.902(18) ?
W1 O16 . 1.911(14) ?
W1 O18 . 1.934(15) ?
W2 O7 . 1.947(17) ?
W2 O8 . 1.938(17) ?
W2 O10 . 1.901(17) ?
W2 O11 2 1.923(17) ?
W3 O7 . 1.926(17) ?
W3 O9 . 1.951(18) ?
W3 O12 2 1.889(19) ?
W3 O13 2 1.882(15) ?
W4 O10 . 1.873(16) ?
W4 O13 . 1.894(15) ?
W4 O14 . 1.854(18) ?
W4 O17 . 1.902(17) ?
W5 O12 . 1.907(16) ?
W5 O15 . 1.914(15) ?
W5 O17 . 1.868(15) ?
W5 O18 . 1.884(15) ?
W6 O11 . 1.897(16) ?
W6 O14 2 1.949(17) ?
W6 O15 . 1.897(16) ?
W6 O16 . 1.903(15) ?
W1 O19 . 2.25(3) yes
W1 O22 2 2.42(2) yes
W2 O19 . 2.37(3) yes
W2 O21 2 2.40(2) yes
W3 O19 . 2.28(3) yes
W3 O20 2 2.41(2) yes
W4 O20 . 2.41(2) yes
W4 O21 2 2.24(3) yes
W5 O20 . 2.30(2) yes
W5 O22 2 2.30(2) yes
W6 O21 . 2.29(2) yes
W6 O22 2 2.42(2) yes
O11 W2 2 1.923(17) ?
O12 W3 2 1.889(19) ?
O13 W3 2 1.882(15) ?
O14 W6 2 1.949(17) ?
O20 O22 2 1.80(3) ?
O20 W3 2 2.41(2) ?
O21 W4 2 2.24(3) ?
O21 W2 2 2.40(2) ?
O22 O20 2 1.80(3) ?
O22 W5 2 2.30(2) ?
O22 W1 2 2.42(2) ?
O22 W6 2 2.42(2) ?
Mn1 N1 . 2.086(15) yes
Mn1 N2 . 2.113(17) yes
Mn1 N3 . 2.107(17) yes
Mn1 N4 . 2.117(16) yes
Mn1 N5 . 2.099(15) yes
Mn1 N6 . 2.088(17) yes
N1 C1 . 1.32(2) ?
N1 C5 . 1.34(2) ?
N2 C12 . 1.30(2) ?
N2 C9 . 1.37(2) ?
N3 C13 . 1.32(2) ?
N3 C17 . 1.36(2) ?
N4 C24 . 1.27(2) ?
N4 C21 . 1.37(2) ?
N5 C25 . 1.32(2) ?
N5 C29 . 1.36(2) ?
N6 C36 . 1.28(2) ?
N6 C33 . 1.41(3) ?
C1 C2 . 1.399(10) ?
C1 H1A . 0.9300 ?
C2 C3 . 1.393(10) ?
C2 H2A . 0.9300 ?
C3 C4 . 1.398(10) ?
C3 H3A . 0.9300 ?
C4 C5 . 1.400(10) ?
C4 C6 . 1.406(10) ?
C5 C9 . 1.43(2) ?
C6 C7 . 1.400(10) ?
C6 H6A . 0.9300 ?
C7 C8 . 1.402(10) ?
C7 H7A . 0.9300 ?
C8 C9 . 1.403(10) ?
C8 C10 . 1.406(10) ?
C10 C11 . 1.395(10) ?
C10 H10A . 0.9300 ?
C11 C12 . 1.393(10) ?
C11 H11A . 0.9300 ?
C12 H12A . 0.9300 ?
C13 C14 . 1.404(10) ?
C13 H13A . 0.9300 ?
C14 C15 . 1.398(10) ?
C14 H14A . 0.9300 ?
C15 C16 . 1.400(10) ?
C15 H15A . 0.9300 ?
C16 C18 . 1.398(10) ?
C16 C17 . 1.402(10) ?
C17 C21 . 1.42(2) ?
C18 C19 . 1.394(10) ?
C18 H18A . 0.9300 ?
C19 C20 . 1.399(10) ?
C19 H19A . 0.9300 ?
C20 C22 . 1.397(10) ?
C20 C21 . 1.400(10) ?
C22 C23 . 1.394(10) ?
C22 H22A . 0.9300 ?
C23 C24 . 1.396(10) ?
C23 H23A . 0.9300 ?
C24 H24A . 0.9300 ?
C25 C26 . 1.400(10) ?
C25 H25A . 0.9300 ?
C26 C27 . 1.393(10) ?
C26 H26A . 0.9300 ?
C27 C28 . 1.400(10) ?
C27 H27A . 0.9300 ?
C28 C29 . 1.401(10) ?
C28 C30 . 1.406(10) ?
C29 C33 . 1.43(3) ?
C30 C31 . 1.395(10) ?
C30 H30A . 0.9300 ?
C31 C32 . 1.402(10) ?
C31 H31A . 0.9300 ?
C32 C34 . 1.391(10) ?
C32 C33 . 1.398(10) ?
C34 C35 . 1.398(10) ?
C34 H34A . 0.9300 ?
C35 C36 . 1.399(10) ?
C35 H35A . 0.9300 ?
C36 H36A . 0.9300 ?
